data_2016122
loop_
_publ_author_name
'Zhang, Jing'
'Zhu, Long-Guan'

_publ_section_title
;
 Different supramolecular assemblies in two 1:1 proton-transfer
 compounds of sulfobenzoic acids with aromatic amines
;
_journal_coeditor_code SQ3086
_journal_issue 8
_journal_name_full 'Acta Crystallographica Section C'
_journal_page_first o484
_journal_page_last o486
_journal_paper_doi 10.1107/S0108270107033008
_journal_volume 63
_journal_year 2007
_chemical_formula_iupac 'C12 H11 N2 +, C7 H5 O5 S -'
_chemical_formula_moiety 'C12 H11 N2 +, C7 H5 O5 S -'
_chemical_formula_sum 'C19 H16 N2 O5 S'
_chemical_formula_weight 384.40
_chemical_name_systematic
;
4-[2-(4-pyridyl)ethenyl]pyridinium 2-carboxybenzenesulfonate
;
_space_group_IT_number 2
_symmetry_cell_setting triclinic
_symmetry_space_group_name_Hall '-P 1'
_symmetry_space_group_name_H-M 'P -1'
_atom_sites_solution_hydrogens geom
_atom_sites_solution_primary direct
_atom_sites_solution_secondary difmap
_audit_creation_method SHELXL-97
_cell_angle_alpha 95.3770(10)
_cell_angle_beta 104.9540(10)
_cell_angle_gamma 104.047(2)
_cell_formula_units_Z 2
_cell_length_a 8.7451(11)
_cell_length_b 10.0346(13)
_cell_length_c 10.7877(14)
_cell_measurement_reflns_used 2034
_cell_measurement_temperature 295(2)
_cell_measurement_theta_max 26.6
_cell_measurement_theta_min 2.5
_cell_volume 874.82(19)
_computing_cell_refinement 'SAINT (Bruker, 2002)'
_computing_data_collection 'SMART (Bruker, 2002)'
_computing_data_reduction SAINT
_computing_molecular_graphics 'Ortep-3 for Windows (Farrugia, 1997)'
_computing_publication_material 'WinGX (Farrugia, 1999)'
_computing_structure_refinement 'SHELXL97 (Sheldrick, 1997)'
_computing_structure_solution 'SHELXS97 (Sheldrick, 1997)'
_diffrn_ambient_temperature 295(2)
_diffrn_measured_fraction_theta_full 0.980
_diffrn_measured_fraction_theta_max 0.980
_diffrn_measurement_device_type 'Bruker SMART CCD area-detector'
_diffrn_measurement_method 'phi and omega scans'
_diffrn_radiation_monochromator graphite
_diffrn_radiation_source 'fine-focus sealed tube'
_diffrn_radiation_type MoK\a
_diffrn_radiation_wavelength 0.71073
_diffrn_reflns_av_R_equivalents 0.0146
_diffrn_reflns_av_sigmaI/netI 0.0289
_diffrn_reflns_limit_h_max 10
_diffrn_reflns_limit_h_min -7
_diffrn_reflns_limit_k_max 11
_diffrn_reflns_limit_k_min -11
_diffrn_reflns_limit_l_max 12
_diffrn_reflns_limit_l_min -12
_diffrn_reflns_number 4632
_diffrn_reflns_theta_full 25.19
_diffrn_reflns_theta_max 25.19
_diffrn_reflns_theta_min 2.51
_diffrn_standards_interval_count 0
_diffrn_standards_interval_time 0
_diffrn_standards_number 0
_exptl_absorpt_coefficient_mu 0.220
_exptl_absorpt_correction_T_max 0.9532
_exptl_absorpt_correction_T_min 0.9349
_exptl_absorpt_correction_type multi-scan
_exptl_absorpt_process_details '(SADABS; Bruker, 2002)'
_exptl_crystal_colour 'pale yellow'
_exptl_crystal_density_diffrn 1.459
_exptl_crystal_density_method 'not measured'
_exptl_crystal_description brick
_exptl_crystal_F_000 400
_exptl_crystal_size_max 0.31
_exptl_crystal_size_mid 0.24
_exptl_crystal_size_min 0.22
_refine_diff_density_max 0.175
_refine_diff_density_min -0.350
_refine_ls_extinction_method none
_refine_ls_goodness_of_fit_ref 0.862
_refine_ls_hydrogen_treatment mixed
_refine_ls_matrix_type full
_refine_ls_number_parameters 250
_refine_ls_number_reflns 3095
_refine_ls_number_restraints 2
_refine_ls_restrained_S_all 0.862
_refine_ls_R_factor_all 0.0492
_refine_ls_R_factor_gt 0.0391
_refine_ls_shift/su_max 0.001
_refine_ls_shift/su_mean <0.001
_refine_ls_structure_factor_coef Fsqd
_refine_ls_weighting_details 'calc w=1/[\s^2^(Fo^2^)+(0.0654P)^2^+0.5901P] where P=(Fo^2^+2Fc^2^)/3'
_refine_ls_weighting_scheme calc
_refine_ls_wR_factor_gt 0.0995
_refine_ls_wR_factor_ref 0.1109
_reflns_number_gt 2534
_reflns_number_total 3095
_reflns_threshold_expression I>2\s(I)
_cod_data_source_file sq3086.cif
_cod_data_source_block I
_cod_database_code 2016122
_cod_database_fobs_code 2016122

loop_
_symmetry_equiv_pos_as_xyz
'x, y, z'
'-x, -y, -z'

loop_
_atom_site_type_symbol
_atom_site_label
_atom_site_fract_x
_atom_site_fract_y
_atom_site_fract_z
_atom_site_U_iso_or_equiv
_atom_site_adp_type
_atom_site_calc_flag
_atom_site_refinement_flags
_atom_site_occupancy
S S1 0.42777(7) 0.78017(5) 0.80645(5) 0.03731(17) Uani d . 1
O O1 0.0436(2) 0.45903(17) 0.68689(17) 0.0557(5) Uani d D 1
O O2 0.2524(2) 0.45248(16) 0.85457(16) 0.0515(4) Uani d . 1
O O3 0.54928(18) 0.73581(16) 0.90142(14) 0.0443(4) Uani d . 1
O O4 0.4846(2) 0.92381(17) 0.79259(18) 0.0593(5) Uani d . 1
O O5 0.3627(2) 0.68389(17) 0.68485(14) 0.0501(4) Uani d . 1
C C1 0.1534(3) 0.5088(2) 0.7994(2) 0.0385(5) Uani d . 1
C C2 0.1417(3) 0.6458(2) 0.86118(19) 0.0357(5) Uani d . 1
C C3 0.2594(3) 0.7712(2) 0.87205(18) 0.0346(5) Uani d . 1
C C4 0.2484(3) 0.8932(2) 0.9374(2) 0.0452(5) Uani d . 1
H H4 0.3260 0.9773 0.9437 0.054 Uiso calc R 1
C C5 0.1222(3) 0.8891(3) 0.9928(2) 0.0563(7) Uani d . 1
H H5 0.1175 0.9703 1.0390 0.068 Uiso calc R 1
C C6 0.0037(3) 0.7669(3) 0.9807(2) 0.0575(7) Uani d . 1
H H6 -0.0821 0.7654 1.0171 0.069 Uiso calc R 1
C C7 0.0126(3) 0.6453(3) 0.9138(2) 0.0480(6) Uani d . 1
H H7 -0.0689 0.5627 0.9040 0.058 Uiso calc R 1
N N1 0.8844(2) -0.2544(2) 0.4335(2) 0.0487(5) Uani d . 1
N N2 0.5713(2) 0.4792(2) 0.79293(17) 0.0412(4) Uani d D 1
C C8 0.8208(3) -0.1638(2) 0.3702(2) 0.0487(6) Uani d . 1
H H8 0.8111 -0.1695 0.2818 0.058 Uiso calc R 1
C C9 0.7684(3) -0.0619(2) 0.4281(2) 0.0437(5) Uani d . 1
H H9 0.7257 -0.0004 0.3798 0.052 Uiso calc R 1
C C10 0.7803(3) -0.0525(2) 0.5594(2) 0.0400(5) Uani d . 1
C C11 0.8444(3) -0.1490(2) 0.6244(2) 0.0539(6) Uani d . 1
H H11 0.8528 -0.1480 0.7122 0.065 Uiso calc R 1
C C12 0.8954(3) -0.2457(3) 0.5592(3) 0.0560(6) Uani d . 1
H H12 0.9397 -0.3081 0.6052 0.067 Uiso calc R 1
C C13 0.7306(3) 0.0539(2) 0.6308(2) 0.0426(5) Uani d . 1
H H13 0.7207 0.0406 0.7129 0.051 Uiso calc R 1
C C14 0.6987(3) 0.1666(2) 0.5887(2) 0.0429(5) Uani d . 1
H H14 0.7065 0.1794 0.5060 0.051 Uiso calc R 1
C C15 0.6522(2) 0.2728(2) 0.66169(19) 0.0362(5) Uani d . 1
C C16 0.6112(3) 0.2570(2) 0.7770(2) 0.0394(5) Uani d . 1
H H16 0.6110 0.1750 0.8106 0.047 Uiso calc R 1
C C17 0.5712(3) 0.3618(2) 0.8410(2) 0.0411(5) Uani d . 1
H H17 0.5439 0.3509 0.9179 0.049 Uiso calc R 1
C C18 0.6486(3) 0.3971(2) 0.6148(2) 0.0425(5) Uani d . 1
H H18 0.6740 0.4109 0.5376 0.051 Uiso calc R 1
C C19 0.6080(3) 0.4984(2) 0.6820(2) 0.0463(5) Uani d . 1
H H19 0.6057 0.5813 0.6505 0.056 Uiso calc R 1
H H1A 0.062(4) 0.389(2) 0.647(3) 0.080 Uiso d D 1
H H2A 0.548(4) 0.543(2) 0.833(3) 0.080 Uiso d D 1

loop_
_atom_site_aniso_label
_atom_site_aniso_U_11
_atom_site_aniso_U_22
_atom_site_aniso_U_33
_atom_site_aniso_U_12
_atom_site_aniso_U_13
_atom_site_aniso_U_23
S1 0.0474(3) 0.0328(3) 0.0353(3) 0.0128(2) 0.0155(2) 0.0092(2)
O1 0.0479(10) 0.0453(10) 0.0647(11) 0.0187(8) 0.0038(8) -0.0151(8)
O2 0.0583(10) 0.0423(9) 0.0610(10) 0.0274(8) 0.0156(8) 0.0127(8)
O3 0.0440(9) 0.0494(9) 0.0445(9) 0.0201(7) 0.0140(7) 0.0102(7)
O4 0.0713(12) 0.0380(9) 0.0739(12) 0.0118(8) 0.0294(10) 0.0213(8)
O5 0.0653(11) 0.0538(10) 0.0345(8) 0.0178(8) 0.0203(8) 0.0031(7)
C1 0.0378(11) 0.0323(11) 0.0480(12) 0.0109(9) 0.0161(10) 0.0068(9)
C2 0.0388(11) 0.0375(12) 0.0340(10) 0.0173(9) 0.0094(9) 0.0071(9)
C3 0.0400(11) 0.0352(11) 0.0292(10) 0.0175(9) 0.0048(8) 0.0035(8)
C4 0.0527(14) 0.0379(12) 0.0441(12) 0.0223(11) 0.0055(10) 0.0002(10)
C5 0.0642(16) 0.0591(16) 0.0497(14) 0.0404(14) 0.0081(12) -0.0079(12)
C6 0.0557(15) 0.0772(19) 0.0543(15) 0.0389(15) 0.0226(12) 0.0082(13)
C7 0.0423(13) 0.0547(15) 0.0536(14) 0.0220(11) 0.0165(11) 0.0107(11)
N1 0.0473(11) 0.0369(11) 0.0588(12) 0.0142(9) 0.0116(9) -0.0031(9)
N2 0.0459(11) 0.0448(11) 0.0387(10) 0.0211(9) 0.0152(8) 0.0039(8)
C8 0.0518(14) 0.0488(14) 0.0432(13) 0.0156(11) 0.0120(11) -0.0032(10)
C9 0.0469(13) 0.0404(12) 0.0430(12) 0.0166(10) 0.0090(10) 0.0036(10)
C10 0.0421(12) 0.0323(11) 0.0448(12) 0.0082(9) 0.0142(10) 0.0032(9)
C11 0.0777(18) 0.0427(14) 0.0490(14) 0.0261(13) 0.0215(13) 0.0117(11)
C12 0.0707(17) 0.0400(14) 0.0613(16) 0.0241(12) 0.0173(13) 0.0101(11)
C13 0.0519(13) 0.0414(13) 0.0390(12) 0.0151(10) 0.0190(10) 0.0068(9)
C14 0.0522(13) 0.0430(13) 0.0392(12) 0.0177(11) 0.0191(10) 0.0065(10)
C15 0.0360(11) 0.0387(12) 0.0363(11) 0.0136(9) 0.0114(9) 0.0058(9)
C16 0.0457(12) 0.0393(12) 0.0404(11) 0.0187(10) 0.0160(10) 0.0126(9)
C17 0.0431(12) 0.0528(14) 0.0348(11) 0.0201(10) 0.0158(9) 0.0119(10)
C18 0.0546(13) 0.0462(13) 0.0373(11) 0.0226(11) 0.0212(10) 0.0139(9)
C19 0.0593(14) 0.0430(13) 0.0493(13) 0.0250(11) 0.0244(11) 0.0159(10)

loop_
_atom_type_symbol
_atom_type_description
_atom_type_scat_dispersion_real
_atom_type_scat_dispersion_imag
_atom_type_scat_source
C C 0.0033 0.0016 'International Tables Vol C Tables 4.2.6.8 and 6.1.1.4'
H H 0.0000 0.0000 'International Tables Vol C Tables 4.2.6.8 and 6.1.1.4'
N N 0.0061 0.0033 'International Tables Vol C Tables 4.2.6.8 and 6.1.1.4'
O O 0.0106 0.0060 'International Tables Vol C Tables 4.2.6.8 and 6.1.1.4'
S S 0.1246 0.1234 'International Tables Vol C Tables 4.2.6.8 and 6.1.1.4'

loop_
_geom_angle_atom_site_label_1
_geom_angle_atom_site_label_2
_geom_angle_atom_site_label_3
_geom_angle
_geom_angle_publ_flag
O4 S1 O5 114.20(10) ?
O4 S1 O3 112.94(11) ?
O5 S1 O3 111.78(9) ?
O4 S1 C3 105.51(10) ?
O5 S1 C3 105.87(10) ?
O3 S1 C3 105.69(9) ?
C1 O1 H1A 112(2) ?
O2 C1 O1 125.7(2) ?
O2 C1 C2 121.3(2) ?
O1 C1 C2 113.00(18) ?
C7 C2 C3 119.1(2) ?
C7 C2 C1 118.6(2) ?
C3 C2 C1 122.31(18) ?
C4 C3 C2 119.9(2) ?
C4 C3 S1 118.40(18) ?
C2 C3 S1 121.66(15) ?
C5 C4 C3 119.9(2) ?
C5 C4 H4 120.1 ?
C3 C4 H4 120.1 ?
C6 C5 C4 120.8(2) ?
C6 C5 H5 119.6 ?
C4 C5 H5 119.6 ?
C5 C6 C7 119.6(2) ?
C5 C6 H6 120.2 ?
C7 C6 H6 120.2 ?
C6 C7 C2 120.7(2) ?
C6 C7 H7 119.6 ?
C2 C7 H7 119.6 ?
C12 N1 C8 117.2(2) yes
C17 N2 C19 121.94(18) yes
C17 N2 H2A 119(2) ?
C19 N2 H2A 119(2) ?
N1 C8 C9 123.7(2) ?
N1 C8 H8 118.1 ?
C9 C8 H8 118.1 ?
C8 C9 C10 119.1(2) ?
C8 C9 H9 120.5 ?
C10 C9 H9 120.5 ?
C9 C10 C11 116.8(2) ?
C9 C10 C13 123.3(2) ?
C11 C10 C13 119.8(2) ?
C12 C11 C10 120.1(2) ?
C12 C11 H11 120.0 ?
C10 C11 H11 120.0 ?
N1 C12 C11 123.0(2) ?
N1 C12 H12 118.5 ?
C11 C12 H12 118.5 ?
C14 C13 C10 125.8(2) ?
C14 C13 H13 117.1 ?
C10 C13 H13 117.1 ?
C13 C14 C15 125.2(2) ?
C13 C14 H14 117.4 ?
C15 C14 H14 117.4 ?
C16 C15 C18 117.54(18) ?
C16 C15 C14 123.51(19) ?
C18 C15 C14 118.95(18) ?
C17 C16 C15 120.3(2) ?
C17 C16 H16 119.9 ?
C15 C16 H16 119.9 ?
N2 C17 C16 119.92(19) ?
N2 C17 H17 120.0 ?
C16 C17 H17 120.0 ?
C19 C18 C15 120.04(19) ?
C19 C18 H18 120.0 ?
C15 C18 H18 120.0 ?
N2 C19 C18 120.3(2) ?
N2 C19 H19 119.9 ?
C18 C19 H19 119.9 ?

loop_
_geom_bond_atom_site_label_1
_geom_bond_atom_site_label_2
_geom_bond_distance
_geom_bond_publ_flag
S1 O4 1.4414(17) ?
S1 O5 1.4451(16) ?
S1 O3 1.4596(15) ?
S1 C3 1.778(2) ?
O1 C1 1.303(3) ?
O1 H1A 0.86(3) ?
O2 C1 1.207(2) ?
C1 C2 1.509(3) ?
C2 C7 1.388(3) ?
C2 C3 1.393(3) ?
C3 C4 1.391(3) ?
C4 C5 1.378(4) ?
C4 H4 0.9300 ?
C5 C6 1.371(4) ?
C5 H5 0.9300 ?
C6 C7 1.387(3) ?
C6 H6 0.9300 ?
C7 H7 0.9300 ?
N1 C12 1.328(3) yes
N1 C8 1.329(3) yes
N2 C17 1.331(3) yes
N2 C19 1.335(3) yes
N2 H2A 0.83(3) ?
C8 C9 1.379(3) ?
C8 H8 0.9300 ?
C9 C10 1.385(3) ?
C9 H9 0.9300 ?
C10 C11 1.390(3) ?
C10 C13 1.471(3) ?
C11 C12 1.370(3) ?
C11 H11 0.9300 ?
C12 H12 0.9300 ?
C13 C14 1.322(3) ?
C13 H13 0.9300 ?
C14 C15 1.463(3) ?
C14 H14 0.9300 ?
C15 C16 1.393(3) ?
C15 C18 1.394(3) ?
C16 C17 1.368(3) ?
C16 H16 0.9300 ?
C17 H17 0.9300 ?
C18 C19 1.362(3) ?
C18 H18 0.9300 ?
C19 H19 0.9300 ?

loop_
_geom_hbond_atom_site_label_D
_geom_hbond_atom_site_label_H
_geom_hbond_atom_site_label_A
_geom_hbond_site_symmetry_A
_geom_hbond_distance_DH
_geom_hbond_distance_HA
_geom_hbond_distance_DA
_geom_hbond_angle_DHA
_geom_hbond_publ_flag
N2 H2A O3 . 0.83(3) 2.004(14) 2.798(2) 160(3) yes
O1 H1A N1 2_656 0.86(3) 1.76(3) 2.617(2) 175(3) yes

loop_
_geom_torsion_atom_site_label_1
_geom_torsion_atom_site_label_2
_geom_torsion_atom_site_label_3
_geom_torsion_atom_site_label_4
_geom_torsion
O2 C1 C2 C7 -103.8(3)
O1 C1 C2 C7 73.7(3)
O2 C1 C2 C3 73.5(3)
O1 C1 C2 C3 -109.1(2)
C7 C2 C3 C4 1.4(3)
C1 C2 C3 C4 -175.81(18)
C7 C2 C3 S1 -179.68(16)
C1 C2 C3 S1 3.1(3)
O4 S1 C3 C4 -21.65(19)
O5 S1 C3 C4 -143.06(16)
O3 S1 C3 C4 98.22(17)
O4 S1 C3 C2 159.40(17)
O5 S1 C3 C2 38.00(19)
O3 S1 C3 C2 -80.73(18)
C2 C3 C4 C5 0.9(3)
S1 C3 C4 C5 -178.04(17)
C3 C4 C5 C6 -2.2(4)
C4 C5 C6 C7 1.1(4)
C5 C6 C7 C2 1.2(4)
C3 C2 C7 C6 -2.5(3)
C1 C2 C7 C6 174.8(2)
C12 N1 C8 C9 0.8(4)
N1 C8 C9 C10 -0.6(4)
C8 C9 C10 C11 -0.4(3)
C8 C9 C10 C13 178.9(2)
C9 C10 C11 C12 1.3(4)
C13 C10 C11 C12 -178.1(2)
C8 N1 C12 C11 0.1(4)
C10 C11 C12 N1 -1.1(4)
C9 C10 C13 C14 -13.3(4)
C11 C10 C13 C14 166.0(2)
C10 C13 C14 C15 -178.8(2)
C13 C14 C15 C16 -10.3(4)
C13 C14 C15 C18 169.5(2)
C18 C15 C16 C17 -0.8(3)
C14 C15 C16 C17 179.1(2)
C19 N2 C17 C16 0.7(3)
C15 C16 C17 N2 0.0(3)
C16 C15 C18 C19 0.8(3)
C14 C15 C18 C19 -179.1(2)
C17 N2 C19 C18 -0.7(4)
C15 C18 C19 N2 0.0(4)

loop_
_cod_related_entry_id
_cod_related_entry_database
_cod_related_entry_code
1 ChemSpider 30654069
